data_2205714
loop_
_publ_author_name
'Arulsamy, Navamoney'
'Bohle, D. Scott'

_publ_section_title
;
 Disodium 4-hydroxybutane-1,1-diylbis(diazeniumdiolate) sesquihydrate
;
_journal_issue 5
_journal_name_full 'Acta Crystallographica Section E'
_journal_page_first m961
_journal_page_last m963
_journal_paper_doi 10.1107/S1600536805012250
_journal_volume 61
_journal_year 2005
_chemical_formula_iupac '2Na +, C4 H8 N4 O5 2-, 1.5H2O'
_chemical_formula_moiety '2Na +, C4 H8 N4 O5 2-, 1.5H2O'
_chemical_formula_sum 'C4 H11 N4 Na2 O6.5'
_chemical_formula_weight 265.15
_chemical_name_systematic
;
Disodium 4-hydroxybutane-1,1-diylbis(diazeniumdiolate) sesquihydrate
;
_space_group_IT_number 15
_symmetry_cell_setting monoclinic
_symmetry_space_group_name_Hall '-C 2yc'
_symmetry_space_group_name_H-M 'C 1 2/c 1'
_atom_sites_solution_hydrogens geom
_atom_sites_solution_primary direct
_atom_sites_solution_secondary difmap
_cell_angle_alpha 90.00
_cell_angle_beta 104.018(12)
_cell_angle_gamma 90.00
_cell_formula_units_Z 8
_cell_length_a 15.2039(13)
_cell_length_b 7.0727(6)
_cell_length_c 19.4242(19)
_cell_measurement_reflns_used 34
_cell_measurement_temperature 298(2)
_cell_measurement_theta_max 12.46
_cell_measurement_theta_min 4.96
_cell_volume 2026.5(3)
_computing_cell_refinement 'XSCANS '
_computing_data_collection 'XSCANS (Bruker, 1996)'
_computing_data_reduction 'SHELXTL (Bruker, 1996)'
_computing_molecular_graphics SHELXTL
_computing_publication_material SHELXTL
_computing_structure_refinement 'SHELXL97 (Sheldrick, 1997)'
_computing_structure_solution 'SHELXS97 (Sheldrick, 1997)'
_diffrn_ambient_temperature 298(2)
_diffrn_measured_fraction_theta_full 0.990
_diffrn_measured_fraction_theta_max 0.990
_diffrn_measurement_device_type 'Bruker P4'
_diffrn_measurement_method \w
_diffrn_radiation_monochromator graphite
_diffrn_radiation_source 'fine-focus sealed tube'
_diffrn_radiation_type MoK\a
_diffrn_radiation_wavelength 0.71073
_diffrn_reflns_av_R_equivalents 0.0152
_diffrn_reflns_av_sigmaI/netI 0.0159
_diffrn_reflns_limit_h_max 17
_diffrn_reflns_limit_h_min -17
_diffrn_reflns_limit_k_max 1
_diffrn_reflns_limit_k_min -8
_diffrn_reflns_limit_l_max 23
_diffrn_reflns_limit_l_min -23
_diffrn_reflns_number 4119
_diffrn_reflns_theta_full 24.99
_diffrn_reflns_theta_max 24.99
_diffrn_reflns_theta_min 3.26
_diffrn_standards_decay_% 1
_diffrn_standards_interval_count 97
_diffrn_standards_number 3
_exptl_absorpt_coefficient_mu 0.227
_exptl_absorpt_correction_T_max 0.930
_exptl_absorpt_correction_T_min 0.882
_exptl_absorpt_correction_type psi-scan
_exptl_absorpt_process_details '(SHELXS97; Sheldrick, 1997)'
_exptl_crystal_colour colorless
_exptl_crystal_density_diffrn 1.738
_exptl_crystal_density_method 'not measured'
_exptl_crystal_description prism
_exptl_crystal_F_000 1096
_exptl_crystal_size_max 0.54
_exptl_crystal_size_mid 0.40
_exptl_crystal_size_min 0.30
_refine_diff_density_max 0.281
_refine_diff_density_min -0.159
_refine_ls_extinction_coef 0.0121(8)
_refine_ls_extinction_expression Fc^*^=kFc[1+0.001xFc^2^\l^3^/sin(2\q)]^-1/4^
_refine_ls_extinction_method SHELXL97
_refine_ls_goodness_of_fit_ref 1.081
_refine_ls_hydrogen_treatment mixed
_refine_ls_matrix_type full
_refine_ls_number_parameters 203
_refine_ls_number_reflns 1761
_refine_ls_number_restraints 0
_refine_ls_restrained_S_all 1.081
_refine_ls_R_factor_all 0.0302
_refine_ls_R_factor_gt 0.0288
_refine_ls_shift/su_max 0.001
_refine_ls_shift/su_mean 0.000
_refine_ls_structure_factor_coef Fsqd
_refine_ls_weighting_details 'w = 1/[\s^2^(Fo^2^)+(0.0325P)^2^+1.8675P] where P = (Fo^2^+2Fc^2^)/3'
_refine_ls_weighting_scheme calc
_refine_ls_wR_factor_gt 0.0732
_refine_ls_wR_factor_ref 0.0742
_reflns_number_gt 1664
_reflns_number_total 1761
_reflns_threshold_expression I>2\s(I)
_cod_data_source_file hb6168.cif
_cod_data_source_block I
_cod_original_sg_symbol_H-M 'C 2/c'
_cod_original_formula_sum 'C4 H11 N4 Na2 O6.50'
_cod_database_code 2205714
_cod_database_fobs_code 2205714

loop_
_symmetry_equiv_pos_as_xyz
'x, y, z'
'-x, y, -z+1/2'
'x+1/2, y+1/2, z'
'-x+1/2, y+1/2, -z+1/2'
'-x, -y, -z'
'x, -y, z-1/2'
'-x+1/2, -y+1/2, -z'
'x+1/2, -y+1/2, z-1/2'

loop_
_atom_site_label
_atom_site_fract_x
_atom_site_fract_y
_atom_site_fract_z
_atom_site_U_iso_or_equiv
_atom_site_adp_type
_atom_site_calc_flag
_atom_site_refinement_flags
_atom_site_occupancy
_atom_site_disorder_assembly
_atom_site_disorder_group
_atom_site_type_symbol
Na1 0.78714(4) 0.74127(8) 0.72948(3) 0.02653(19) Uani d . 1 . . Na
Na2 0.5000 0.94087(12) 0.2500 0.0307(2) Uani d S 1 . . Na
Na3 0.62581(11) 0.99133(19) 0.62045(13) 0.0365(8) Uani d P 0.505(6) . 1 Na
O1 0.71689(7) 0.42613(15) 0.31065(6) 0.0324(3) Uani d . 1 . . O
N1 0.64553(8) 0.34608(17) 0.32341(6) 0.0232(3) Uani d . 1 . . N
N2 0.61141(9) 0.18831(19) 0.29638(7) 0.0294(3) Uani d . 1 . . N
O2 0.65300(8) 0.11157(16) 0.25345(6) 0.0359(3) Uani d . 1 . . O
O3 0.59725(7) 0.75192(14) 0.34453(6) 0.0288(3) Uani d . 1 . . O
N3 0.55339(8) 0.59882(17) 0.35128(6) 0.0218(3) Uani d . 1 . . N
N4 0.46628(8) 0.58718(18) 0.34016(6) 0.0263(3) Uani d . 1 . . N
O4 0.42438(7) 0.74266(16) 0.31987(6) 0.0327(3) Uani d . 1 . . O
C1 0.60249(10) 0.4241(2) 0.37739(7) 0.0224(3) Uani d . 1 . . C
H1 0.5570(11) 0.338(2) 0.3830(8) 0.018(4) Uiso d . 1 . . H
C2 0.67243(11) 0.4583(2) 0.44645(8) 0.0302(4) Uani d . 1 . . C
H2A 0.7019(14) 0.337(3) 0.4616(11) 0.044(5) Uiso d . 1 . . H
H2B 0.7169(14) 0.549(3) 0.4393(10) 0.042(5) Uiso d . 1 . . H
C3 0.63036(12) 0.5282(3) 0.50474(8) 0.0351(4) Uani d . 1 . . C
H3A 0.5814(14) 0.442(3) 0.5114(11) 0.046(5) Uiso d . 1 . . H
H3B 0.6040(14) 0.651(3) 0.4912(11) 0.047(6) Uiso d . 1 . . H
C4 0.70028(12) 0.5451(3) 0.57429(9) 0.0372(4) Uani d . 1 . . C
H4A 0.7538(15) 0.609(3) 0.5671(11) 0.045(5) Uiso d . 1 . . H
H4B 0.7177(16) 0.413(4) 0.5916(13) 0.066(7) Uiso d . 1 . . H
O5 0.67049(8) 0.65524(17) 0.62542(6) 0.0342(3) Uani d . 1 . . O
H5 0.6299(17) 0.596(3) 0.6351(13) 0.061(7) Uiso d . 1 . . H
O1W 0.5896(3) 0.9930(5) 0.5771(3) 0.0653(11) Uani d P 0.495(6) . 2 O
O2W 0.53429(17) 1.0307(4) 0.42882(13) 0.0442(9) Uani d P 0.532(5) A 3 O
O2WA 0.6002(2) 1.0201(5) 0.4780(2) 0.0681(14) Uani d P 0.468(5) A 4 O

loop_
_atom_site_aniso_label
_atom_site_aniso_U_11
_atom_site_aniso_U_22
_atom_site_aniso_U_33
_atom_site_aniso_U_12
_atom_site_aniso_U_13
_atom_site_aniso_U_23
Na1 0.0224(3) 0.0310(3) 0.0260(3) -0.0024(2) 0.0055(2) 0.0003(2)
Na2 0.0256(4) 0.0228(4) 0.0405(5) 0.000 0.0020(3) 0.000
Na3 0.0291(9) 0.0339(8) 0.0455(15) 0.0023(6) 0.0071(8) -0.0022(6)
O1 0.0320(6) 0.0270(6) 0.0460(6) -0.0077(5) 0.0247(5) -0.0060(5)
N1 0.0228(6) 0.0209(6) 0.0279(6) -0.0011(5) 0.0098(5) 0.0009(5)
N2 0.0305(7) 0.0266(7) 0.0330(7) -0.0033(5) 0.0112(5) -0.0055(5)
O2 0.0430(7) 0.0295(6) 0.0413(6) -0.0062(5) 0.0221(5) -0.0124(5)
O3 0.0265(5) 0.0214(5) 0.0388(6) -0.0020(4) 0.0083(4) 0.0034(4)
N3 0.0214(6) 0.0219(6) 0.0224(6) -0.0003(5) 0.0059(4) 0.0006(5)
N4 0.0236(6) 0.0287(7) 0.0267(6) 0.0014(5) 0.0065(5) 0.0009(5)
O4 0.0243(5) 0.0342(6) 0.0375(6) 0.0087(5) 0.0035(4) 0.0033(5)
C1 0.0236(7) 0.0210(7) 0.0246(7) 0.0015(6) 0.0098(6) 0.0016(6)
C2 0.0269(8) 0.0347(9) 0.0278(8) 0.0075(7) 0.0046(6) 0.0027(7)
C3 0.0341(9) 0.0432(10) 0.0266(8) 0.0040(8) 0.0045(7) -0.0044(7)
C4 0.0351(9) 0.0465(11) 0.0289(8) 0.0026(8) 0.0052(7) -0.0053(7)
O5 0.0377(7) 0.0399(7) 0.0264(6) -0.0091(5) 0.0105(5) -0.0076(5)
O1W 0.083(3) 0.066(2) 0.039(2) 0.0272(19) 0.000(2) -0.0100(16)
O2W 0.0481(17) 0.0417(14) 0.0422(15) 0.0044(11) 0.0095(12) 0.0006(11)
O2WA 0.058(2) 0.067(2) 0.084(3) -0.0001(18) 0.027(2) 0.0133(19)

loop_
_atom_type_symbol
_atom_type_description
_atom_type_scat_dispersion_real
_atom_type_scat_dispersion_imag
_atom_type_scat_source
C C 0.0033 0.0016 'International Tables Vol C Tables 4.2.6.8 and 6.1.1.4'
H H 0.0000 0.0000 'International Tables Vol C Tables 4.2.6.8 and 6.1.1.4'
N N 0.0061 0.0033 'International Tables Vol C Tables 4.2.6.8 and 6.1.1.4'
O O 0.0106 0.0060 'International Tables Vol C Tables 4.2.6.8 and 6.1.1.4'
Na Na 0.0362 0.0249 'International Tables Vol C Tables 4.2.6.8 and 6.1.1.4'

loop_
_geom_angle_atom_site_label_1
_geom_angle_atom_site_label_2
_geom_angle_atom_site_label_3
_geom_angle_site_symmetry_1
_geom_angle_site_symmetry_3
_geom_angle
_geom_angle_publ_flag
O4 Na1 O1 8_566 6_566 89.38(4) ?
O4 Na1 O5 8_566 . 163.91(5) ?
O1 Na1 O5 6_566 . 94.10(5) ?
O4 Na1 O2 8_566 6_566 117.63(5) ?
O1 Na1 O2 6_566 6_566 63.99(4) ?
O5 Na1 O2 . 6_566 77.81(4) ?
O4 Na1 O1 8_566 7_666 97.89(4) ?
O1 Na1 O1 6_566 7_666 133.63(4) ?
O5 Na1 O1 . 7_666 91.07(4) ?
O2 Na1 O1 6_566 7_666 72.28(4) ?
O4 Na1 O3 8_566 7_666 79.19(4) ?
O1 Na1 O3 6_566 7_666 149.16(4) ?
O5 Na1 O3 . 7_666 89.98(4) ?
O2 Na1 O3 6_566 7_666 146.28(4) ?
O1 Na1 O3 7_666 7_666 76.71(4) ?
O4 Na1 O2 8_566 7_656 74.91(4) ?
O1 Na1 O2 6_566 7_656 69.50(4) ?
O5 Na1 O2 . 7_656 91.59(4) ?
O2 Na1 O2 6_566 7_656 131.11(4) ?
O1 Na1 O2 7_666 7_656 156.41(4) ?
O3 Na1 O2 7_666 7_656 79.86(4) ?
O4 Na1 Na3 8_566 . 145.21(5) ?
O1 Na1 Na3 6_566 . 107.51(4) ?
O5 Na1 Na3 . . 47.60(4) ?
O2 Na1 Na3 6_566 . 51.15(4) ?
O1 Na1 Na3 7_666 . 48.49(4) ?
O3 Na1 Na3 7_666 . 97.74(4) ?
O2 Na1 Na3 7_656 . 139.19(4) ?
O4 Na1 Na3 8_566 4_646 45.70(4) ?
O1 Na1 Na3 6_566 4_646 47.65(4) ?
O5 Na1 Na3 . 4_646 129.85(5) ?
O2 Na1 Na3 6_566 4_646 103.25(4) ?
O1 Na1 Na3 7_666 4_646 137.82(5) ?
O3 Na1 Na3 7_666 4_646 108.57(4) ?
O2 Na1 Na3 7_656 4_646 49.52(4) ?
Na3 Na1 Na3 . 4_646 153.69(2) ?
O4 Na1 Na2 8_566 7_666 45.25(3) ?
O1 Na1 Na2 6_566 7_666 107.15(3) ?
O5 Na1 Na2 . 7_666 118.96(4) ?
O2 Na1 Na2 6_566 7_666 162.45(4) ?
O1 Na1 Na2 7_666 7_666 110.23(3) ?
O3 Na1 Na2 7_666 7_666 45.85(3) ?
O2 Na1 Na2 7_656 7_666 48.94(3) ?
Na3 Na1 Na2 . 7_666 143.59(3) ?
Na3 Na1 Na2 4_646 7_666 62.72(3) ?
O4 Na1 Na1 8_566 4_656 92.98(3) ?
O1 Na1 Na1 6_566 4_656 96.69(4) ?
O5 Na1 Na1 . 4_656 102.19(4) ?
O2 Na1 Na1 6_566 4_656 42.83(3) ?
O1 Na1 Na1 7_666 4_656 37.50(2) ?
O3 Na1 Na1 7_666 4_656 112.29(3) ?
O2 Na1 Na1 7_656 4_656 161.33(4) ?
Na3 Na1 Na1 . 4_656 55.75(3) ?
Na3 Na1 Na1 4_646 4_656 111.92(4) ?
Na2 Na1 Na1 7_666 4_656 129.70(2) ?
O4 Na1 Na1 8_566 4_646 98.02(3) ?
O1 Na1 Na1 6_566 4_646 38.54(3) ?
O5 Na1 Na1 . 4_646 75.53(3) ?
O2 Na1 Na1 6_566 4_646 92.97(4) ?
O1 Na1 Na1 7_666 4_646 162.07(4) ?
O3 Na1 Na1 7_666 4_646 114.48(3) ?
O2 Na1 Na1 7_656 4_646 38.63(3) ?
Na3 Na1 Na1 . 4_646 114.26(3) ?
Na3 Na1 Na1 4_646 4_646 54.33(3) ?
Na2 Na1 Na1 7_666 4_646 86.94(2) ?
Na1 Na1 Na1 4_656 4_646 133.15(3) ?
O4 Na2 O4 . 2_655 109.39(6) ?
O4 Na2 N2 . 2_665 103.85(4) ?
O4 Na2 N2 2_655 2_665 125.89(4) ?
O4 Na2 N2 . 1_565 125.89(4) ?
O4 Na2 N2 2_655 1_565 103.84(4) ?
N2 Na2 N2 2_665 1_565 88.84(7) ?
O4 Na2 O3 . 2_655 79.78(4) ?
O4 Na2 O3 2_655 2_655 63.14(4) ?
N2 Na2 O3 2_665 2_655 82.90(4) ?
N2 Na2 O3 1_565 2_655 154.31(4) ?
O4 Na2 O3 . . 63.14(4) ?
O4 Na2 O3 2_655 . 79.78(4) ?
N2 Na2 O3 2_665 . 154.31(4) ?
N2 Na2 O3 1_565 . 82.90(4) ?
O3 Na2 O3 2_655 . 114.04(6) ?
O4 Na2 O2 . 2_665 75.00(3) ?
O4 Na2 O2 2_655 2_665 142.57(4) ?
N2 Na2 O2 2_665 2_665 29.17(4) ?
N2 Na2 O2 1_565 2_665 102.22(5) ?
O3 Na2 O2 2_655 2_665 82.01(4) ?
O3 Na2 O2 . 2_665 130.03(4) ?
O4 Na2 O2 . 1_565 142.56(4) ?
O4 Na2 O2 2_655 1_565 75.00(3) ?
N2 Na2 O2 2_665 1_565 102.22(5) ?
N2 Na2 O2 1_565 1_565 29.17(4) ?
O3 Na2 O2 2_655 1_565 130.03(3) ?
O3 Na2 O2 . 1_565 82.01(4) ?
O2 Na2 O2 2_665 1_565 124.83(6) ?
O4 Na2 Na1 . 8_465 44.22(3) ?
O4 Na2 Na1 2_655 8_465 106.31(3) ?
N2 Na2 Na1 2_665 8_465 71.06(3) ?
N2 Na2 Na1 1_565 8_465 149.69(4) ?
O3 Na2 Na1 2_655 8_465 47.59(3) ?
O3 Na2 Na1 . 8_465 105.30(3) ?
O2 Na2 Na1 2_665 8_465 50.02(3) ?
O2 Na2 Na1 1_565 8_465 172.68(4) ?
O4 Na2 Na1 . 7_666 106.31(3) ?
O4 Na2 Na1 2_655 7_666 44.22(3) ?
N2 Na2 Na1 2_665 7_666 149.69(4) ?
N2 Na2 Na1 1_565 7_666 71.06(3) ?
O3 Na2 Na1 2_655 7_666 105.30(3) ?
O3 Na2 Na1 . 7_666 47.59(3) ?
O2 Na2 Na1 2_665 7_666 172.68(4) ?
O2 Na2 Na1 1_565 7_666 50.02(3) ?
Na1 Na2 Na1 8_465 7_666 135.69(3) ?
O4 Na2 Na3 . 5_676 43.14(3) ?
O4 Na2 Na3 2_655 5_676 152.39(5) ?
N2 Na2 Na3 2_665 5_676 73.76(4) ?
N2 Na2 Na3 1_565 5_676 94.95(4) ?
O3 Na2 Na3 2_655 5_676 105.90(4) ?
O3 Na2 Na3 . 5_676 82.73(4) ?
O2 Na2 Na3 2_665 5_676 47.45(4) ?
O2 Na2 Na3 1_565 5_676 123.43(4) ?
Na1 Na2 Na3 8_465 5_676 58.31(3) ?
Na1 Na2 Na3 7_666 5_676 128.86(4) ?
O4 Na2 Na3 . 6_575 152.39(5) ?
O4 Na2 Na3 2_655 6_575 43.14(3) ?
N2 Na2 Na3 2_665 6_575 94.95(4) ?
N2 Na2 Na3 1_565 6_575 73.76(4) ?
O3 Na2 Na3 2_655 6_575 82.73(4) ?
O3 Na2 Na3 . 6_575 105.90(4) ?
O2 Na2 Na3 2_665 6_575 123.43(4) ?
O2 Na2 Na3 1_565 6_575 47.45(4) ?
Na1 Na2 Na3 8_465 6_575 128.86(4) ?
Na1 Na2 Na3 7_666 6_575 58.31(3) ?
Na3 Na2 Na3 5_676 6_575 164.44(5) ?
O2W Na3 O4 5_676 5_676 80.48(8) ?
O2W Na3 O5 5_676 . 101.34(9) ?
O4 Na3 O5 5_676 . 147.48(10) ?
O2W Na3 O1 5_676 7_666 166.65(10) ?
O4 Na3 O1 5_676 7_666 86.23(7) ?
O5 Na3 O1 . 7_666 89.16(7) ?
O2W Na3 O2 5_676 6_566 106.17(8) ?
O4 Na3 O2 5_676 6_566 74.76(7) ?
O5 Na3 O2 . 6_566 73.59(6) ?
O1 Na3 O2 7_666 6_566 68.68(7) ?
O2W Na3 O2WA 5_676 . 73.50(11) ?
O4 Na3 O2WA 5_676 . 116.48(11) ?
O5 Na3 O2WA . . 94.73(11) ?
O1 Na3 O2WA 7_666 . 114.19(9) ?
O2 Na3 O2WA 6_566 . 168.13(10) ?
O2W Na3 Na1 5_676 . 137.69(8) ?
O4 Na3 Na1 5_676 . 112.07(9) ?
O5 Na3 Na1 . . 46.44(4) ?
O1 Na3 Na1 7_666 . 47.57(5) ?
O2 Na3 Na1 6_566 . 46.35(4) ?
O2WA Na3 Na1 . . 126.20(9) ?
O2W Na3 Na1 5_676 4_656 121.64(8) ?
O4 Na3 Na1 5_676 4_656 44.61(4) ?
O5 Na3 Na1 . 4_656 114.96(8) ?
O1 Na3 Na1 7_666 4_656 45.38(4) ?
O2 Na3 Na1 6_566 4_656 50.32(5) ?
O2WA Na3 Na1 . 4_656 140.24(10) ?
Na1 Na3 Na1 . 4_656 69.92(5) ?
O2W Na3 Na2 5_676 5_676 67.75(7) ?
O4 Na3 Na2 5_676 5_676 43.10(4) ?
O5 Na3 Na2 . 5_676 107.07(6) ?
O1 Na3 Na2 7_666 5_676 101.45(7) ?
O2 Na3 Na2 6_566 5_676 47.18(4) ?
O2WA Na3 Na2 . 5_676 138.35(10) ?
Na1 Na3 Na2 . 5_676 93.52(6) ?
Na1 Na3 Na2 4_656 5_676 58.97(4) ?
N1 O1 Na1 . 6_565 115.59(8) ?
N1 O1 Na1 . 7_666 121.08(9) ?
Na1 O1 Na1 6_565 7_666 103.96(4) ?
N1 O1 Na3 . 7_666 136.99(10) ?
Na1 O1 Na3 6_565 7_666 86.97(5) ?
Na1 O1 Na3 7_666 7_666 83.94(5) ?
N2 N1 O1 . . 124.91(12) y
N2 N1 C1 . . 114.25(11) y
O1 N1 C1 . . 120.55(11) y
O2 N2 N1 . . 114.73(12) y
O2 N2 Na2 . 1_545 82.21(8) ?
N1 N2 Na2 . 1_545 160.60(10) ?
N2 O2 Na1 . 6_565 120.77(9) ?
N2 O2 Na2 . 1_545 68.62(7) ?
Na1 O2 Na2 6_565 1_545 167.74(5) ?
N2 O2 Na3 . 6_565 140.72(10) ?
Na1 O2 Na3 6_565 6_565 82.49(5) ?
Na2 O2 Na3 1_545 6_565 85.37(5) ?
N2 O2 Na1 . 7_656 121.72(9) ?
Na1 O2 Na1 6_565 7_656 98.53(4) ?
Na2 O2 Na1 1_545 7_656 81.05(4) ?
Na3 O2 Na1 6_565 7_656 80.16(5) ?
N3 O3 Na2 . . 107.42(8) ?
N3 O3 Na1 . 7_666 121.32(8) ?
Na2 O3 Na1 . 7_666 86.56(4) ?
N4 N3 O3 . . 124.65(12) y
N4 N3 C1 . . 114.75(11) y
O3 N3 C1 . . 120.49(11) y
O4 N4 N3 . . 114.14(12) y
N4 O4 Na1 . 8_465 123.23(9) ?
N4 O4 Na2 . . 113.55(8) ?
Na1 O4 Na2 8_465 . 90.53(4) ?
N4 O4 Na3 . 5_676 134.99(10) ?
Na1 O4 Na3 8_465 5_676 89.68(6) ?
Na2 O4 Na3 . 5_676 93.76(6) ?
N3 C1 N1 . . 110.24(11) ?
N3 C1 C2 . . 111.10(12) ?
N1 C1 C2 . . 110.67(12) ?
N3 C1 H1 . . 104.8(9) ?
N1 C1 H1 . . 107.7(9) ?
C2 C1 H1 . . 112.1(9) ?
C3 C2 C1 . . 112.44(13) ?
C3 C2 H2A . . 107.8(12) ?
C1 C2 H2A . . 107.4(12) ?
C3 C2 H2B . . 109.3(12) ?
C1 C2 H2B . . 110.1(11) ?
H2A C2 H2B . . 109.7(16) ?
C4 C3 C2 . . 111.25(14) ?
C4 C3 H3A . . 108.6(12) ?
C2 C3 H3A . . 111.3(12) ?
C4 C3 H3B . . 109.2(12) ?
C2 C3 H3B . . 108.2(12) ?
H3A C3 H3B . . 108.2(17) ?
O5 C4 C3 . . 113.26(14) ?
O5 C4 H4A . . 105.5(12) ?
C3 C4 H4A . . 110.0(12) ?
O5 C4 H4B . . 112.2(14) ?
C3 C4 H4B . . 107.3(14) ?
H4A C4 H4B . . 108.5(18) ?
C4 O5 Na1 . . 115.37(10) ?
C4 O5 Na3 . . 129.24(12) ?
Na1 O5 Na3 . . 85.96(7) ?
C4 O5 H5 . . 105.6(17) ?
Na1 O5 H5 . . 112.6(18) ?
Na3 O5 H5 . . 107.0(17) ?

loop_
_geom_bond_atom_site_label_1
_geom_bond_atom_site_label_2
_geom_bond_site_symmetry_2
_geom_bond_distance
_geom_bond_publ_flag
Na1 O4 8_566 2.3822(12) y
Na1 O1 6_566 2.4176(12) y
Na1 O5 . 2.4216(13) y
Na1 O2 6_566 2.4330(13) y
Na1 O1 7_666 2.4742(13) y
Na1 O3 7_666 2.5264(12) y
Na1 O2 7_656 2.6496(13) y
Na1 Na3 . 3.334(2) ?
Na1 Na3 4_646 3.392(2) ?
Na1 Na2 7_666 3.4158(7) ?
Na1 Na1 4_656 3.8539(5) ?
Na1 Na1 4_646 3.8539(5) ?
Na2 O4 . 2.4259(12) y
Na2 O4 2_655 2.4259(12) y
Na2 N2 2_665 2.4503(14) y
Na2 N2 1_565 2.4503(14) y
Na2 O3 2_655 2.4553(11) y
Na2 O3 . 2.4553(11) y
Na2 O2 2_665 2.6072(12) y
Na2 O2 1_565 2.6072(12) y
Na2 Na1 8_465 3.4157(7) ?
Na2 Na1 7_666 3.4158(7) ?
Na2 Na3 5_676 3.5428(17) ?
Na2 Na3 6_575 3.5429(17) ?
Na3 O2W 5_676 2.395(3) y
Na3 O4 5_676 2.4278(18) y
Na3 O5 . 2.4678(18) y
Na3 O1 7_666 2.510(2) y
Na3 O2 6_566 2.619(3) y
Na3 O2WA . 2.706(5) y
Na3 Na1 4_656 3.392(2) ?
Na3 Na2 5_676 3.5429(17) ?
O1 N1 . 1.2997(15) y
O1 Na1 6_565 2.4176(12) ?
O1 Na1 7_666 2.4742(13) ?
O1 Na3 7_666 2.510(2) ?
N1 N2 . 1.2876(18) y
N1 C1 . 1.4712(18) y
N2 O2 . 1.2826(17) y
N2 Na2 1_545 2.4503(14) ?
O2 Na1 6_565 2.4331(13) ?
O2 Na2 1_545 2.6072(12) ?
O2 Na3 6_565 2.619(3) ?
O2 Na1 7_656 2.6496(13) ?
O3 N3 . 1.2948(16) y
O3 Na1 7_666 2.5264(12) ?
N3 N4 . 1.2920(17) y
N3 C1 . 1.4691(18) y
N4 O4 . 1.2840(17) y
O4 Na1 8_465 2.3822(12) ?
O4 Na3 5_676 2.4277(18) ?
C1 C2 . 1.516(2) ?
C1 H1 . 0.948(17) ?
C2 C3 . 1.512(2) ?
C2 H2A . 0.98(2) ?
C2 H2B . 0.96(2) ?
C3 C4 . 1.508(2) ?
C3 H3A . 1.00(2) ?
C3 H3B . 0.97(2) ?
C4 O5 . 1.420(2) ?
C4 H4A . 0.97(2) ?
C4 H4B . 1.00(3) ?
O5 H5 . 0.81(3) ?

loop_
_geom_hbond_atom_site_label_D
_geom_hbond_atom_site_label_H
_geom_hbond_atom_site_label_A
_geom_hbond_site_symmetry_A
_geom_hbond_distance_DH
_geom_hbond_distance_HA
_geom_hbond_distance_DA
_geom_hbond_angle_DHA
O5 H5 N4 5_666 0.81(3) 2.09(3) 2.8956(18) 173(2)

loop_
_geom_torsion_atom_site_label_1
_geom_torsion_atom_site_label_2
_geom_torsion_atom_site_label_3
_geom_torsion_atom_site_label_4
_geom_torsion
_geom_torsion_publ_flag
O1 N1 N2 O2 -0.8(2) y
O3 N3 N4 O4 1.34(18) y
